data_4109204
loop_
_publ_author_name
'Susan M. Kloek'
'Karen I. Goldberg'

_publ_section_title
;
 Competitive C-H Bond Activation and \b-Hydride Elimination at
 Platinum(II)
;
_journal_name_full 'Journal of the American Chemical Society'
_journal_page_first 3460
_journal_page_last 3461
_journal_paper_doi 10.1021/ja0669629
_journal_volume 129
_journal_year 2007
_chemical_formula_moiety 'C34 H48 N2 Pt'
_chemical_formula_sum 'C34 H48 N2 Pt'
_chemical_formula_weight 679.83
_chemical_name_common SMK001
_chemical_name_systematic
; 
 SMK001
;
_space_group_IT_number 14
_symmetry_cell_setting monoclinic
_symmetry_space_group_name_Hall '-P 2ybc'
_symmetry_space_group_name_H-M 'P 1 21/c 1'
_atom_sites_solution_hydrogens geom
_atom_sites_solution_primary direct
_atom_sites_solution_secondary difmap
_audit_creation_method SHELXL-97
_cell_angle_alpha 90.00
_cell_angle_beta 107.080(2)
_cell_angle_gamma 90.00
_cell_formula_units_Z 4
_cell_length_a 16.4080(5)
_cell_length_b 11.5010(5)
_cell_length_c 17.1640(6)
_cell_measurement_reflns_used 832
_cell_measurement_temperature 130(2)
_cell_volume 3096.1(2)
_computing_cell_refinement 'HKL Scalepack (Otwinowski & Minor 1997)'
_computing_data_collection KappaCCD
_computing_data_reduction HKL2000
_computing_molecular_graphics 'maXus, Zortep'
_computing_publication_material 'SHELXL-97 (Sheldrick, 1997)'
_computing_structure_refinement 'SHELXL-97 (Sheldrick, 1997)'
_computing_structure_solution SIR97
_diffrn_ambient_temperature 130(2)
_diffrn_measured_fraction_theta_full 0.999
_diffrn_measured_fraction_theta_max 0.972
_diffrn_measurement_device_type 'Nonius KappaCCD'
_diffrn_measurement_method '\f and \w scans'
_diffrn_radiation_monochromator graphite
_diffrn_radiation_source 'fine-focus sealed tube'
_diffrn_radiation_type MoK\a
_diffrn_radiation_wavelength 0.71073
_diffrn_reflns_av_R_equivalents 0.0961
_diffrn_reflns_av_sigmaI/netI 0.1324
_diffrn_reflns_limit_h_max 21
_diffrn_reflns_limit_h_min -21
_diffrn_reflns_limit_k_max 14
_diffrn_reflns_limit_k_min -14
_diffrn_reflns_limit_l_max 22
_diffrn_reflns_limit_l_min -22
_diffrn_reflns_number 13621
_diffrn_reflns_theta_full 25.00
_diffrn_reflns_theta_max 28.26
_diffrn_reflns_theta_min 3.02
_exptl_absorpt_coefficient_mu 4.555
_exptl_absorpt_correction_T_max 0.8388
_exptl_absorpt_correction_T_min 0.6587
_exptl_absorpt_correction_type multi-scan
_exptl_absorpt_process_details HKL2000
_exptl_crystal_colour orange
_exptl_crystal_density_diffrn 1.458
_exptl_crystal_description needle
_exptl_crystal_F_000 1376
_exptl_crystal_size_max 0.10
_exptl_crystal_size_mid 0.04
_exptl_crystal_size_min 0.04
_refine_diff_density_max 1.193
_refine_diff_density_min -1.573
_refine_diff_density_rms 0.159
_refine_ls_extinction_method none
_refine_ls_goodness_of_fit_ref 0.938
_refine_ls_hydrogen_treatment riding
_refine_ls_matrix_type full
_refine_ls_number_parameters 345
_refine_ls_number_reflns 7467
_refine_ls_number_restraints 0
_refine_ls_restrained_S_all 0.938
_refine_ls_R_factor_all 0.1044
_refine_ls_R_factor_gt 0.0422
_refine_ls_shift/su_max 0.002
_refine_ls_shift/su_mean 0.000
_refine_ls_structure_factor_coef Fsqd
_refine_ls_weighting_details 'calc w=1/[\s^2^(Fo^2^)+(0.0000P)^2^+0.0000P] where P=(Fo^2^+2Fc^2^)/3'
_refine_ls_weighting_scheme calc
_refine_ls_wR_factor_gt 0.0667
_refine_ls_wR_factor_ref 0.0794
_reflns_number_gt 4215
_reflns_number_total 7467
_reflns_threshold_expression >2sigma(I)
_cod_data_source_file ja0669629si20060927_071946.cif
_cod_data_source_block shelxl
_cod_original_sg_symbol_H-M 'P 21/c'
_cod_database_code 4109204

loop_
_symmetry_equiv_pos_as_xyz
'x, y, z'
'-x, y+1/2, -z+1/2'
'-x, -y, -z'
'x, -y-1/2, z-1/2'

loop_
_atom_site_label
_atom_site_type_symbol
_atom_site_fract_x
_atom_site_fract_y
_atom_site_fract_z
_atom_site_U_iso_or_equiv
_atom_site_adp_type
_atom_site_occupancy
_atom_site_symmetry_multiplicity
_atom_site_calc_flag
_atom_site_refinement_flags
Pt1 Pt 0.686209(12) 0.258014(19) 0.447483(11) 0.02579(7) Uani 1 1 d .
C15 C 0.8352(4) 0.5599(5) 0.3998(3) 0.0275(14) Uani 1 1 d .
H15 H 0.7961 0.6218 0.3971 0.033 Uiso 1 1 calc R
C17 C 0.6769(3) 0.5198(5) 0.4180(3) 0.0279(13) Uani 1 1 d .
N1 N 0.8142(3) 0.1958(4) 0.4812(2) 0.0235(10) Uani 1 1 d .
N2 N 0.7337(3) 0.4227(4) 0.4246(2) 0.0245(11) Uani 1 1 d .
C11 C 0.8779(3) 0.3590(5) 0.4297(3) 0.0206(12) Uani 1 1 d .
C18 C 0.6346(4) 0.5697(5) 0.3420(3) 0.0321(14) Uani 1 1 d .
C1 C 0.6403(4) 0.1087(5) 0.4853(3) 0.0381(16) Uani 1 1 d .
H1A H 0.5838 0.0909 0.4482 0.057 Uiso 1 1 calc R
H1B H 0.6360 0.1199 0.5406 0.057 Uiso 1 1 calc R
H1C H 0.6793 0.0441 0.4853 0.057 Uiso 1 1 calc R
C12 C 0.9563(3) 0.3884(5) 0.4140(3) 0.0243(13) Uani 1 1 d .
H12 H 0.9985 0.3299 0.4196 0.029 Uiso 1 1 calc R
C14 C 0.9120(4) 0.5844(5) 0.3863(3) 0.0317(15) Uani 1 1 d .
H14 H 0.9240 0.6616 0.3734 0.038 Uiso 1 1 calc R
C13 C 0.9724(3) 0.4976(4) 0.3913(3) 0.0260(13) Uani 1 1 d .
H13 H 1.0241 0.5142 0.3792 0.031 Uiso 1 1 calc R
C10 C 0.8767(3) 0.2483(5) 0.4632(3) 0.0247(11) Uani 1 1 d .
H10 H 0.9285 0.2057 0.4744 0.030 Uiso 1 1 calc R
C16 C 0.8115(3) 0.4451(5) 0.4178(3) 0.0238(13) Uani 1 1 d .
C21 C 0.6123(4) 0.6610(5) 0.4854(4) 0.0379(16) Uani 1 1 d .
H21 H 0.6049 0.6939 0.5336 0.046 Uiso 1 1 calc R
C19 C 0.5828(4) 0.6645(5) 0.3399(4) 0.0372(15) Uani 1 1 d .
H19 H 0.5544 0.6994 0.2889 0.045 Uiso 1 1 calc R
C3 C 0.6510(4) 0.1909(5) 0.3340(3) 0.0378(15) Uani 1 1 d .
H3A H 0.5909 0.2090 0.3073 0.057 Uiso 1 1 calc R
H3B H 0.6588 0.1064 0.3369 0.057 Uiso 1 1 calc R
H3C H 0.6862 0.2247 0.3025 0.057 Uiso 1 1 calc R
C22 C 0.6639(3) 0.5649(5) 0.4910(3) 0.0298(14) Uani 1 1 d .
C24 C 0.9380(3) 0.2501(5) 0.7081(3) 0.0455(15) Uani 1 1 d .
H24A H 0.9603 0.1900 0.7493 0.068 Uiso 1 1 calc R
H24B H 0.9340 0.3240 0.7351 0.068 Uiso 1 1 calc R
H24C H 0.9763 0.2590 0.6742 0.068 Uiso 1 1 calc R
C9 C 0.8425(4) -0.0148(5) 0.4898(4) 0.0331(14) Uani 1 1 d .
C4 C 0.8370(3) 0.0907(5) 0.5293(3) 0.0318(14) Uani 1 1 d .
C26 C 0.8289(4) -0.0246(5) 0.3992(3) 0.0339(16) Uani 1 1 d .
H26 H 0.8097 0.0533 0.3748 0.041 Uiso 1 1 calc R
C29 C 0.6434(4) 0.5212(5) 0.2630(3) 0.0354(15) Uani 1 1 d .
H29 H 0.6873 0.4582 0.2771 0.043 Uiso 1 1 calc R
C2 C 0.5636(3) 0.3165(5) 0.4246(4) 0.0373(15) Uani 1 1 d .
H2A H 0.5522 0.3758 0.3818 0.056 Uiso 1 1 calc R
H2B H 0.5559 0.3502 0.4744 0.056 Uiso 1 1 calc R
H2C H 0.5240 0.2514 0.4066 0.056 Uiso 1 1 calc R
C23 C 0.8513(4) 0.2152(5) 0.6557(3) 0.0399(16) Uani 1 1 d .
H23 H 0.8324 0.2753 0.6120 0.048 Uiso 1 1 calc R
C31 C 0.6738(4) 0.6127(6) 0.2122(3) 0.0432(17) Uani 1 1 d .
H31A H 0.6292 0.6716 0.1926 0.065 Uiso 1 1 calc R
H31B H 0.6856 0.5748 0.1655 0.065 Uiso 1 1 calc R
H31C H 0.7258 0.6501 0.2461 0.065 Uiso 1 1 calc R
C5 C 0.8524(4) 0.0987(5) 0.6137(3) 0.0343(15) Uani 1 1 d .
C32 C 0.7074(4) 0.5096(5) 0.5733(3) 0.0352(15) Uani 1 1 d .
H32 H 0.7213 0.4273 0.5634 0.042 Uiso 1 1 calc R
C8 C 0.8628(4) -0.1135(5) 0.5384(4) 0.0459(17) Uani 1 1 d .
H8 H 0.8674 -0.1865 0.5141 0.055 Uiso 1 1 calc R
C20 C 0.5713(4) 0.7104(6) 0.4109(4) 0.0450(17) Uani 1 1 d .
H20 H 0.5351 0.7757 0.4081 0.054 Uiso 1 1 calc R
C33 C 0.6499(4) 0.5077(5) 0.6285(4) 0.0474(18) Uani 1 1 d .
H33A H 0.6400 0.5875 0.6437 0.071 Uiso 1 1 calc R
H33B H 0.6773 0.4629 0.6778 0.071 Uiso 1 1 calc R
H33C H 0.5953 0.4716 0.5997 0.071 Uiso 1 1 calc R
C6 C 0.8725(4) -0.0032(6) 0.6589(4) 0.0475(19) Uani 1 1 d .
H6 H 0.8836 -0.0004 0.7164 0.057 Uiso 1 1 calc R
C25 C 0.7865(4) 0.2155(7) 0.7043(4) 0.062(2) Uani 1 1 d .
H25A H 0.8019 0.1554 0.7466 0.093 Uiso 1 1 calc R
H25B H 0.7295 0.1995 0.6676 0.093 Uiso 1 1 calc R
H25C H 0.7868 0.2918 0.7299 0.093 Uiso 1 1 calc R
C34 C 0.7907(4) 0.5720(6) 0.6147(4) 0.0523(19) Uani 1 1 d .
H34A H 0.8275 0.5703 0.5789 0.079 Uiso 1 1 calc R
H34B H 0.8195 0.5328 0.6661 0.079 Uiso 1 1 calc R
H34C H 0.7787 0.6528 0.6256 0.079 Uiso 1 1 calc R
C7 C 0.8763(4) -0.1066(6) 0.6220(4) 0.0508(19) Uani 1 1 d .
H7 H 0.8885 -0.1754 0.6539 0.061 Uiso 1 1 calc R
C27 C 0.7585(4) -0.1115(5) 0.3602(4) 0.056(2) Uani 1 1 d .
H27A H 0.7498 -0.1139 0.3012 0.085 Uiso 1 1 calc R
H27B H 0.7055 -0.0876 0.3709 0.085 Uiso 1 1 calc R
H27C H 0.7750 -0.1889 0.3834 0.085 Uiso 1 1 calc R
C28 C 0.9118(4) -0.0529(6) 0.3811(4) 0.057(2) Uani 1 1 d .
H28A H 0.9535 0.0086 0.4031 0.086 Uiso 1 1 calc R
H28B H 0.9015 -0.0584 0.3220 0.086 Uiso 1 1 calc R
H28C H 0.9339 -0.1273 0.4065 0.086 Uiso 1 1 calc R
C30 C 0.5602(4) 0.4668(6) 0.2114(4) 0.0532(19) Uani 1 1 d .
H30A H 0.5458 0.4002 0.2404 0.080 Uiso 1 1 calc R
H30B H 0.5670 0.4407 0.1593 0.080 Uiso 1 1 calc R
H30C H 0.5144 0.5247 0.2013 0.080 Uiso 1 1 calc R

loop_
_atom_site_aniso_label
_atom_site_aniso_U_11
_atom_site_aniso_U_22
_atom_site_aniso_U_33
_atom_site_aniso_U_23
_atom_site_aniso_U_13
_atom_site_aniso_U_12
Pt1 0.02070(11) 0.02827(13) 0.02791(11) 0.00062(14) 0.00638(7) -0.00273(13)
C15 0.030(4) 0.024(3) 0.031(3) 0.006(3) 0.012(3) 0.004(3)
C17 0.015(3) 0.020(3) 0.047(4) -0.004(3) 0.007(3) 0.000(3)
N1 0.029(3) 0.020(2) 0.020(2) 0.0027(19) 0.006(2) 0.001(2)
N2 0.021(3) 0.028(3) 0.024(2) -0.002(2) 0.006(2) 0.000(2)
C11 0.023(3) 0.024(3) 0.015(3) -0.001(2) 0.006(2) -0.003(3)
C18 0.032(4) 0.020(3) 0.041(4) -0.002(3) 0.005(3) 0.007(3)
C1 0.032(4) 0.045(4) 0.041(4) 0.004(3) 0.016(3) -0.003(3)
C12 0.023(3) 0.028(3) 0.022(3) 0.002(2) 0.005(2) 0.006(3)
C14 0.034(4) 0.023(3) 0.036(4) 0.005(3) 0.008(3) 0.003(3)
C13 0.024(3) 0.024(3) 0.030(3) -0.001(3) 0.009(3) -0.004(3)
C10 0.025(3) 0.031(3) 0.019(2) -0.003(3) 0.008(2) 0.001(3)
C16 0.024(3) 0.026(3) 0.022(3) -0.003(2) 0.006(2) -0.002(3)
C21 0.041(4) 0.039(4) 0.039(4) -0.005(3) 0.020(3) 0.006(3)
C19 0.028(4) 0.038(4) 0.042(4) 0.002(3) 0.005(3) 0.011(3)
C3 0.038(4) 0.044(4) 0.034(3) -0.004(3) 0.014(3) 0.005(3)
C22 0.027(3) 0.022(3) 0.040(3) -0.007(3) 0.011(3) 0.003(3)
C24 0.042(4) 0.038(4) 0.060(4) 0.001(4) 0.020(3) -0.016(4)
C9 0.028(3) 0.018(3) 0.045(4) 0.009(3) -0.002(3) 0.000(3)
C4 0.026(3) 0.034(4) 0.031(3) 0.009(3) 0.002(3) 0.001(3)
C26 0.036(4) 0.023(3) 0.033(4) -0.007(3) -0.006(3) 0.008(3)
C29 0.038(4) 0.029(4) 0.034(3) -0.001(3) 0.003(3) 0.009(3)
C2 0.029(3) 0.036(4) 0.050(4) -0.006(3) 0.015(3) -0.007(3)
C23 0.060(4) 0.039(4) 0.027(3) 0.006(3) 0.021(3) 0.007(3)
C31 0.049(4) 0.043(4) 0.036(4) -0.003(3) 0.009(3) 0.003(3)
C5 0.035(4) 0.033(4) 0.031(3) 0.012(3) 0.004(3) -0.002(3)
C32 0.042(4) 0.038(4) 0.027(3) 0.000(3) 0.011(3) 0.014(3)
C8 0.034(4) 0.026(4) 0.062(5) 0.006(3) -0.010(3) -0.006(3)
C20 0.031(3) 0.042(4) 0.065(4) -0.002(3) 0.019(3) 0.019(3)
C33 0.052(4) 0.060(5) 0.037(4) 0.001(3) 0.024(3) -0.008(4)
C6 0.039(4) 0.063(5) 0.037(4) 0.022(4) 0.007(3) -0.007(4)
C25 0.041(4) 0.106(7) 0.037(4) -0.010(4) 0.010(3) -0.015(4)
C34 0.032(4) 0.087(6) 0.037(4) 0.009(4) 0.008(3) 0.004(4)
C7 0.052(5) 0.045(5) 0.045(4) 0.023(4) -0.003(4) -0.009(4)
C27 0.072(5) 0.028(4) 0.050(4) -0.004(3) -0.012(4) -0.006(4)
C28 0.070(6) 0.053(5) 0.040(4) -0.008(4) 0.002(4) 0.022(4)
C30 0.050(5) 0.049(5) 0.048(4) -0.008(3) -0.005(4) -0.008(4)

loop_
_atom_type_symbol
_atom_type_description
_atom_type_scat_dispersion_real
_atom_type_scat_dispersion_imag
_atom_type_scat_source
C C 0.0033 0.0016 'International Tables Vol C Tables 4.2.6.8 and 6.1.1.4'
H H 0.0000 0.0000 'International Tables Vol C Tables 4.2.6.8 and 6.1.1.4'
N N 0.0061 0.0033 'International Tables Vol C Tables 4.2.6.8 and 6.1.1.4'
Pt Pt -1.7033 8.3905 'International Tables Vol C Tables 4.2.6.8 and 6.1.1.4'

loop_
_geom_angle_atom_site_label_1
_geom_angle_atom_site_label_2
_geom_angle_atom_site_label_3
_geom_angle
C3 Pt1 C2 87.3(2)
C3 Pt1 C1 87.6(2)
C2 Pt1 C1 84.5(2)
C3 Pt1 N2 100.3(2)
C2 Pt1 N2 93.7(2)
C1 Pt1 N2 171.85(19)
C3 Pt1 N1 96.54(19)
C2 Pt1 N1 175.45(18)
C1 Pt1 N1 93.3(2)
N2 Pt1 N1 87.93(16)
C14 C15 C16 123.0(5)
C14 C15 H15 118.5
C16 C15 H15 118.5
C18 C17 C22 120.3(5)
C18 C17 N2 121.4(5)
C22 C17 N2 118.3(5)
C10 N1 C4 115.5(5)
C10 N1 Pt1 124.2(4)
C4 N1 Pt1 120.2(3)
C16 N2 C17 117.1(5)
C16 N2 Pt1 126.6(4)
C17 N2 Pt1 116.2(3)
C10 C11 C12 114.5(5)
C10 C11 C16 125.5(5)
C12 C11 C16 119.7(5)
C19 C18 C17 118.7(5)
C19 C18 C29 119.3(5)
C17 C18 C29 122.0(5)
Pt1 C1 H1A 109.5
Pt1 C1 H1B 109.5
H1A C1 H1B 109.5
Pt1 C1 H1C 109.5
H1A C1 H1C 109.5
H1B C1 H1C 109.5
C13 C12 C11 122.2(5)
C13 C12 H12 118.9
C11 C12 H12 118.9
C15 C14 C13 120.9(5)
C15 C14 H14 119.5
C13 C14 H14 119.5
C12 C13 C14 118.9(5)
C12 C13 H13 120.5
C14 C13 H13 120.5
N1 C10 C11 128.7(5)
N1 C10 H10 115.6
C11 C10 H10 115.6
N2 C16 C15 121.4(5)
N2 C16 C11 123.8(5)
C15 C16 C11 114.8(5)
C22 C21 C20 121.2(5)
C22 C21 H21 119.4
C20 C21 H21 119.4
C18 C19 C20 121.2(6)
C18 C19 H19 119.4
C20 C19 H19 119.4
Pt1 C3 H3A 109.5
Pt1 C3 H3B 109.5
H3A C3 H3B 109.5
Pt1 C3 H3C 109.5
H3A C3 H3C 109.5
H3B C3 H3C 109.5
C21 C22 C17 118.4(5)
C21 C22 C32 120.7(5)
C17 C22 C32 120.8(5)
C23 C24 H24A 109.5
C23 C24 H24B 109.5
H24A C24 H24B 109.5
C23 C24 H24C 109.5
H24A C24 H24C 109.5
H24B C24 H24C 109.5
C8 C9 C4 117.0(6)
C8 C9 C26 119.6(6)
C4 C9 C26 123.4(5)
C5 C4 C9 122.5(5)
C5 C4 N1 118.2(5)
C9 C4 N1 119.2(5)
C9 C26 C28 110.9(5)
C9 C26 C27 111.4(5)
C28 C26 C27 112.2(5)
C9 C26 H26 107.4
C28 C26 H26 107.4
C27 C26 H26 107.4
C18 C29 C30 111.6(5)
C18 C29 C31 112.8(5)
C30 C29 C31 109.5(5)
C18 C29 H29 107.6
C30 C29 H29 107.6
C31 C29 H29 107.6
Pt1 C2 H2A 109.5
Pt1 C2 H2B 109.5
H2A C2 H2B 109.5
Pt1 C2 H2C 109.5
H2A C2 H2C 109.5
H2B C2 H2C 109.5
C24 C23 C5 112.2(5)
C24 C23 C25 111.1(5)
C5 C23 C25 111.5(5)
C24 C23 H23 107.2
C5 C23 H23 107.2
C25 C23 H23 107.2
C29 C31 H31A 109.5
C29 C31 H31B 109.5
H31A C31 H31B 109.5
C29 C31 H31C 109.5
H31A C31 H31C 109.5
H31B C31 H31C 109.5
C6 C5 C4 117.7(6)
C6 C5 C23 120.7(5)
C4 C5 C23 121.6(5)
C22 C32 C33 112.2(5)
C22 C32 C34 110.3(5)
C33 C32 C34 110.6(5)
C22 C32 H32 107.8
C33 C32 H32 107.8
C34 C32 H32 107.8
C9 C8 C7 120.7(6)
C9 C8 H8 119.6
C7 C8 H8 119.6
C21 C20 C19 120.1(6)
C21 C20 H20 120.0
C19 C20 H20 120.0
C32 C33 H33A 109.5
C32 C33 H33B 109.5
H33A C33 H33B 109.5
C32 C33 H33C 109.5
H33A C33 H33C 109.5
H33B C33 H33C 109.5
C7 C6 C5 120.9(6)
C7 C6 H6 119.6
C5 C6 H6 119.6
C23 C25 H25A 109.5
C23 C25 H25B 109.5
H25A C25 H25B 109.5
C23 C25 H25C 109.5
H25A C25 H25C 109.5
H25B C25 H25C 109.5
C32 C34 H34A 109.5
C32 C34 H34B 109.5
H34A C34 H34B 109.5
C32 C34 H34C 109.5
H34A C34 H34C 109.5
H34B C34 H34C 109.5
C6 C7 C8 121.1(6)
C6 C7 H7 119.4
C8 C7 H7 119.4
C26 C27 H27A 109.5
C26 C27 H27B 109.5
H27A C27 H27B 109.5
C26 C27 H27C 109.5
H27A C27 H27C 109.5
H27B C27 H27C 109.5
C26 C28 H28A 109.5
C26 C28 H28B 109.5
H28A C28 H28B 109.5
C26 C28 H28C 109.5
H28A C28 H28C 109.5
H28B C28 H28C 109.5
C29 C30 H30A 109.5
C29 C30 H30B 109.5
H30A C30 H30B 109.5
C29 C30 H30C 109.5
H30A C30 H30C 109.5
H30B C30 H30C 109.5

loop_
_geom_bond_atom_site_label_1
_geom_bond_atom_site_label_2
_geom_bond_distance
Pt1 C3 2.016(5)
Pt1 C2 2.047(5)
Pt1 C1 2.056(5)
Pt1 N2 2.128(4)
Pt1 N1 2.131(4)
C15 C14 1.375(7)
C15 C16 1.436(7)
C15 H15 0.9500
C17 C18 1.408(7)
C17 C22 1.429(7)
C17 N2 1.437(6)
N1 C10 1.304(6)
N1 C4 1.449(7)
N2 C16 1.340(6)
C11 C10 1.400(7)
C11 C12 1.428(7)
C11 C16 1.442(7)
C18 C19 1.377(7)
C18 C29 1.511(7)
C1 H1A 0.9800
C1 H1B 0.9800
C1 H1C 0.9800
C12 C13 1.364(7)
C12 H12 0.9500
C14 C13 1.391(7)
C14 H14 0.9500
C13 H13 0.9500
C10 H10 0.9500
C21 C22 1.379(7)
C21 C20 1.379(8)
C21 H21 0.9500
C19 C20 1.391(8)
C19 H19 0.9500
C3 H3A 0.9800
C3 H3B 0.9800
C3 H3C 0.9800
C22 C32 1.521(7)
C24 C23 1.496(8)
C24 H24A 0.9800
C24 H24B 0.9800
C24 H24C 0.9800
C9 C8 1.389(7)
C9 C4 1.406(8)
C9 C26 1.510(7)
C4 C5 1.398(7)
C26 C28 1.516(8)
C26 C27 1.526(8)
C26 H26 1.0000
C29 C30 1.526(8)
C29 C31 1.541(8)
C29 H29 1.0000
C2 H2A 0.9800
C2 H2B 0.9800
C2 H2C 0.9800
C23 C5 1.525(8)
C23 C25 1.532(7)
C23 H23 1.0000
C31 H31A 0.9800
C31 H31B 0.9800
C31 H31C 0.9800
C5 C6 1.391(8)
C32 C33 1.521(7)
C32 C34 1.522(8)
C32 H32 1.0000
C8 C7 1.389(8)
C8 H8 0.9500
C20 H20 0.9500
C33 H33A 0.9800
C33 H33B 0.9800
C33 H33C 0.9800
C6 C7 1.358(9)
C6 H6 0.9500
C25 H25A 0.9800
C25 H25B 0.9800
C25 H25C 0.9800
C34 H34A 0.9800
C34 H34B 0.9800
C34 H34C 0.9800
C7 H7 0.9500
C27 H27A 0.9800
C27 H27B 0.9800
C27 H27C 0.9800
C28 H28A 0.9800
C28 H28B 0.9800
C28 H28C 0.9800
C30 H30A 0.9800
C30 H30B 0.9800
C30 H30C 0.9800

loop_
_geom_torsion_atom_site_label_1
_geom_torsion_atom_site_label_2
_geom_torsion_atom_site_label_3
_geom_torsion_atom_site_label_4
_geom_torsion
C3 Pt1 N1 C10 83.5(4)
C2 Pt1 N1 C10 -128(2)
C1 Pt1 N1 C10 171.4(4)
N2 Pt1 N1 C10 -16.6(4)
C3 Pt1 N1 C4 -98.5(4)
C2 Pt1 N1 C4 50(3)
C1 Pt1 N1 C4 -10.5(4)
N2 Pt1 N1 C4 161.4(4)
C18 C17 N2 C16 76.8(7)
C22 C17 N2 C16 -103.3(6)
C18 C17 N2 Pt1 -104.9(5)
C22 C17 N2 Pt1 75.0(5)
C3 Pt1 N2 C16 -82.2(4)
C2 Pt1 N2 C16 -170.2(4)
C1 Pt1 N2 C16 112.6(13)
N1 Pt1 N2 C16 14.0(4)
C3 Pt1 N2 C17 99.6(4)
C2 Pt1 N2 C17 11.7(4)
C1 Pt1 N2 C17 -65.5(14)
N1 Pt1 N2 C17 -164.1(4)
C22 C17 C18 C19 1.9(8)
N2 C17 C18 C19 -178.2(5)
C22 C17 C18 C29 -177.1(5)
N2 C17 C18 C29 2.8(8)
C10 C11 C12 C13 -171.4(5)
C16 C11 C12 C13 2.9(8)
C16 C15 C14 C13 -1.5(9)
C11 C12 C13 C14 2.5(8)
C15 C14 C13 C12 -3.3(8)
C4 N1 C10 C11 -168.8(5)
Pt1 N1 C10 C11 9.3(7)
C12 C11 C10 N1 -177.3(5)
C16 C11 C10 N1 8.8(8)
C17 N2 C16 C15 -3.8(7)
Pt1 N2 C16 C15 178.1(4)
C17 N2 C16 C11 174.7(5)
Pt1 N2 C16 C11 -3.4(7)
C14 C15 C16 N2 -174.9(5)
C14 C15 C16 C11 6.6(8)
C10 C11 C16 N2 -12.0(8)
C12 C11 C16 N2 174.4(5)
C10 C11 C16 C15 166.6(5)
C12 C11 C16 C15 -7.1(7)
C17 C18 C19 C20 -0.6(9)
C29 C18 C19 C20 178.4(5)
C20 C21 C22 C17 2.4(9)
C20 C21 C22 C32 -178.7(6)
C18 C17 C22 C21 -2.8(8)
N2 C17 C22 C21 177.3(5)
C18 C17 C22 C32 178.3(5)
N2 C17 C22 C32 -1.6(8)
C8 C9 C4 C5 1.1(9)
C26 C9 C4 C5 -177.9(5)
C8 C9 C4 N1 -178.7(5)
C26 C9 C4 N1 2.3(9)
C10 N1 C4 C5 96.9(6)
Pt1 N1 C4 C5 -81.3(6)
C10 N1 C4 C9 -83.3(7)
Pt1 N1 C4 C9 98.5(5)
C8 C9 C26 C28 -68.3(7)
C4 C9 C26 C28 110.8(7)
C8 C9 C26 C27 57.5(8)
C4 C9 C26 C27 -123.5(6)
C19 C18 C29 C30 -67.5(7)
C17 C18 C29 C30 111.5(6)
C19 C18 C29 C31 56.3(7)
C17 C18 C29 C31 -124.7(6)
C9 C4 C5 C6 -1.1(9)
N1 C4 C5 C6 178.7(5)
C9 C4 C5 C23 176.2(5)
N1 C4 C5 C23 -4.0(8)
C24 C23 C5 C6 65.5(7)
C25 C23 C5 C6 -60.0(8)
C24 C23 C5 C4 -111.8(6)
C25 C23 C5 C4 122.8(6)
C21 C22 C32 C33 39.1(8)
C17 C22 C32 C33 -142.1(5)
C21 C22 C32 C34 -84.8(7)
C17 C22 C32 C34 94.1(6)
C4 C9 C8 C7 0.3(9)
C26 C9 C8 C7 179.4(6)
C22 C21 C20 C19 -1.2(10)
C18 C19 C20 C21 0.2(9)
C4 C5 C6 C7 -0.4(9)
C23 C5 C6 C7 -177.7(6)
C5 C6 C7 C8 1.8(10)
C9 C8 C7 C6 -1.8(10)
